data_2312231
loop_
_publ_author_name
'Shahed, H.'
'Sharma, N.'
'Angst, M.'
'Voigt, J.'
'Per&#xdf;on, J'
'Prakash, P.'
'T&#xf6;rnroos, K W'
'Chernyshov, D.'
'Gildenast, H.'
'Ohl, M.'
'Saffarini, G.'
'Grzechnik, A.'
'Friese, K.'

_publ_section_title
;
 Structural insight into the cooperativity of spin crossover compounds.
;
_journal_issue 'Pt 5'
_journal_name_full 'Acta crystallographica Section B, Structural science, crystal engineering and materials'
_journal_page_first 354
_journal_page_last 367
_journal_paper_doi 10.1107/S2052520623005814
_journal_volume 79
_journal_year 2023
_chemical_formula_sum 'C10.86 H8 Fe0.29 N1.71 S0.57'
_chemical_formula_weight 196.75
_space_group_crystal_system orthorhombic
_space_group_IT_number 56
_space_group_name_Hall '-P 2ab 2ac'
_space_group_name_H-M_alt 'P c c n'
_atom_sites_solution_hydrogens geom
_audit_creation_method SHELXL-2019/2
_cell_angle_alpha 90
_cell_angle_beta 90
_cell_angle_gamma 90
_cell_formula_units_Z 14
_cell_length_a 12.3677(2)
_cell_length_b 14.8160(3)
_cell_length_c 18.2223(3)
_cell_measurement_reflns_used 4581
_cell_measurement_temperature 165(2)
_cell_measurement_theta_max 27.907
_cell_measurement_theta_min 2.04
_cell_volume 3339.05(10)
_computing_structure_refinement 'SHELXL-2019/2 (Sheldrick, 2019)'
_diffrn_ambient_temperature 293(2)
_diffrn_measured_fraction_theta_full 0.985
_diffrn_measured_fraction_theta_max 0.815
_diffrn_measurement_device_type '4-circle diffractometer'
_diffrn_radiation_type Synchrotron
_diffrn_radiation_wavelength 0.65524
_diffrn_reflns_av_R_equivalents 0.0821
_diffrn_reflns_av_unetI/netI 0.0629
_diffrn_reflns_Laue_measured_fraction_full 0.985
_diffrn_reflns_Laue_measured_fraction_max 0.815
_diffrn_reflns_limit_h_max 19
_diffrn_reflns_limit_h_min -19
_diffrn_reflns_limit_k_max 18
_diffrn_reflns_limit_k_min -18
_diffrn_reflns_limit_l_max 29
_diffrn_reflns_limit_l_min -29
_diffrn_reflns_number 34256
_diffrn_reflns_point_group_measured_fraction_full 0.985
_diffrn_reflns_point_group_measured_fraction_max 0.815
_diffrn_reflns_theta_full 23.150
_diffrn_reflns_theta_max 32.976
_diffrn_reflns_theta_min 1.977
_exptl_absorpt_coefficient_mu 0.450
_exptl_crystal_density_diffrn 1.370
_exptl_crystal_description irregular
_exptl_crystal_F_000 1424
_refine_diff_density_max 0.541
_refine_diff_density_min -0.329
_refine_diff_density_rms 0.065
_refine_ls_extinction_method none
_refine_ls_goodness_of_fit_ref 1.222
_refine_ls_hydrogen_treatment constr
_refine_ls_matrix_type full
_refine_ls_number_parameters 213
_refine_ls_number_reflns 6540
_refine_ls_number_restraints 0
_refine_ls_restrained_S_all 1.222
_refine_ls_R_factor_all 0.1408
_refine_ls_R_factor_gt 0.0945
_refine_ls_shift/su_max 0.001
_refine_ls_shift/su_mean 0.000
_refine_ls_structure_factor_coef Fsqd
_refine_ls_weighting_details 'w=1/[\s^2^(Fo^2^)+(0.0426P)^2^+2.0760P] where P=(Fo^2^+2Fc^2^)/3'
_refine_ls_weighting_scheme calc
_refine_ls_wR_factor_gt 0.1491
_refine_ls_wR_factor_ref 0.1640
_reflns_Friedel_coverage 0.000
_reflns_number_gt 4500
_reflns_number_total 6540
_reflns_threshold_expression 'I > 2\s(I)'
_cod_data_source_file Bia_Portho_165K.cif
_cod_data_source_block Bia_dw4400_165K
_cod_depositor_comments 'Adding full bibliography for 2312165--2312274.cif.'
_cod_database_code 2312231
_shelx_shelxl_version_number 2019/2
_shelx_space_group_comment
;
The symmetry employed for this shelxl refinement is uniquely defined
by the following loop, which should always be used as a source of
symmetry information in preference to the above space-group names.
They are only intended as comments.
;

loop_
_space_group_symop_operation_xyz
'x, y, z'
'-x+1/2, -y+1/2, z'
'-x, y+1/2, -z+1/2'
'x+1/2, -y, -z+1/2'
'-x, -y, -z'
'x-1/2, y-1/2, -z'
'x, -y-1/2, z-1/2'
'-x-1/2, y, z-1/2'

loop_
_atom_site_label
_atom_site_type_symbol
_atom_site_fract_x
_atom_site_fract_y
_atom_site_fract_z
_atom_site_U_iso_or_equiv
_atom_site_adp_type
_atom_site_occupancy
_atom_site_site_symmetry_order
_atom_site_calc_flag
_atom_site_refinement_flags_posn
_atom_site_refinement_flags_adp
_atom_site_refinement_flags_occupancy
_atom_site_disorder_assembly
_atom_site_disorder_group
Fe01 Fe 0.750000 0.750000 0.58951(3) 0.02946(13) Uani 1 2 d S T P . .
S002 S 0.84760(6) 0.56002(6) 0.39236(4) 0.04461(19) Uani 1 1 d . . . . .
N003 N 0.72549(16) 0.83854(15) 0.66827(11) 0.0307(4) Uani 1 1 d . . . . .
N004 N 0.79033(19) 0.66554(16) 0.51297(12) 0.0371(5) Uani 1 1 d . . . . .
N005 N 0.89547(17) 0.80268(15) 0.59497(11) 0.0333(5) Uani 1 1 d . . . . .
C006 C 0.6275(2) 0.84924(17) 0.70910(13) 0.0316(5) Uani 1 1 d . . . . .
C007 C 0.5330(2) 0.87489(18) 0.67333(13) 0.0343(5) Uani 1 1 d . . . . .
H007 H 0.533646 0.886451 0.623169 0.041 Uiso 1 1 calc R U . . .
C008 C 0.9083(2) 0.86457(19) 0.64874(14) 0.0358(6) Uani 1 1 d . . . . .
C009 C 0.8100(2) 0.88185(18) 0.68921(14) 0.0368(6) Uani 1 1 d . . . . .
H009 H 0.808083 0.922151 0.728318 0.044 Uiso 1 1 calc R U . . .
C00A C 0.6256(2) 0.83198(19) 0.78375(14) 0.0369(6) Uani 1 1 d . . . . .
H00A H 0.688688 0.814910 0.807836 0.044 Uiso 1 1 calc R U . . .
C00B C 0.4347(2) 0.86637(18) 0.78815(14) 0.0348(6) Uani 1 1 d . . . . .
C00C C 0.4383(2) 0.88304(18) 0.71285(14) 0.0349(6) Uani 1 1 d . . . . .
H00C H 0.375319 0.900082 0.688669 0.042 Uiso 1 1 calc R U . . .
C00D C 0.8130(2) 0.62247(18) 0.46257(13) 0.0322(5) Uani 1 1 d . . . . .
C00E C 0.5302(2) 0.8401(2) 0.82242(14) 0.0400(6) Uani 1 1 d . . . . .
H00E H 0.529673 0.827804 0.872465 0.048 Uiso 1 1 calc R U . . .
C00F C 0.3333(2) 0.88057(19) 0.83048(15) 0.0389(6) Uani 1 1 d . . . . .
C00G C 0.9817(2) 0.7827(2) 0.55287(16) 0.0415(6) Uani 1 1 d . . . . .
H00G H 0.974091 0.740548 0.515389 0.050 Uiso 1 1 calc R U . . .
C00H C 0.3381(3) 0.9146(2) 0.90143(16) 0.0458(7) Uani 1 1 d . . . . .
H00H H 0.405092 0.927034 0.922343 0.055 Uiso 1 1 calc R U . . .
C00I C 1.0061(2) 0.9077(2) 0.66191(18) 0.0475(7) Uani 1 1 d . . . . .
H00I H 1.012359 0.949997 0.699350 0.057 Uiso 1 1 calc R U . . .
C00J C 0.2321(2) 0.8620(2) 0.80079(17) 0.0449(7) Uani 1 1 d . . . . .
H00J H 0.227120 0.838971 0.753452 0.054 Uiso 1 1 calc R U . . .
C00K C 0.1382(3) 0.8776(2) 0.8410(2) 0.0556(8) Uani 1 1 d . . . . .
H00K H 0.071077 0.865012 0.820441 0.067 Uiso 1 1 calc R U . . .
C00L C 1.0939(3) 0.8865(2) 0.61841(19) 0.0546(8) Uani 1 1 d . . . . .
H00L H 1.160282 0.914480 0.625763 0.066 Uiso 1 1 calc R U . . .
C00M C 0.2444(3) 0.9304(2) 0.94174(18) 0.0546(8) Uani 1 1 d . . . . .
H00M H 0.248956 0.953581 0.989062 0.066 Uiso 1 1 calc R U . . .
C00N C 0.1448(3) 0.9116(2) 0.91148(19) 0.0581(9) Uani 1 1 d . . . . .
H00N H 0.082078 0.921868 0.938415 0.070 Uiso 1 1 calc R U . . .
C00O C 1.0810(3) 0.8228(2) 0.56369(18) 0.0511(8) Uani 1 1 d . . . . .
H00O H 1.139295 0.806944 0.534164 0.061 Uiso 1 1 calc R U . . .

loop_
_atom_site_aniso_label
_atom_site_aniso_U_11
_atom_site_aniso_U_22
_atom_site_aniso_U_33
_atom_site_aniso_U_23
_atom_site_aniso_U_13
_atom_site_aniso_U_12
Fe01 0.0331(2) 0.0307(3) 0.0246(2) 0.000 0.000 -0.0008(2)
S002 0.0476(4) 0.0535(5) 0.0327(3) -0.0091(3) 0.0097(3) 0.0011(3)
N003 0.0356(11) 0.0300(11) 0.0266(9) 0.0005(8) -0.0015(8) 0.0014(8)
N004 0.0428(12) 0.0376(13) 0.0309(11) -0.0012(9) 0.0027(9) -0.0011(10)
N005 0.0362(11) 0.0336(12) 0.0300(10) 0.0079(9) 0.0017(8) -0.0019(9)
C006 0.0369(13) 0.0265(13) 0.0312(12) -0.0015(10) 0.0006(10) 0.0029(10)
C007 0.0432(14) 0.0329(14) 0.0269(11) 0.0004(10) -0.0033(10) 0.0040(11)
C008 0.0380(13) 0.0338(14) 0.0356(13) 0.0050(11) -0.0048(10) -0.0031(11)
C009 0.0467(15) 0.0326(14) 0.0310(12) -0.0038(11) -0.0053(11) -0.0021(11)
C00A 0.0402(14) 0.0401(15) 0.0303(12) -0.0002(11) -0.0041(10) 0.0104(11)
C00B 0.0409(14) 0.0296(13) 0.0340(12) 0.0021(11) 0.0019(10) 0.0079(11)
C00C 0.0387(14) 0.0321(14) 0.0338(12) 0.0005(11) -0.0043(10) 0.0067(11)
C00D 0.0308(12) 0.0371(14) 0.0287(11) 0.0027(10) 0.0015(9) -0.0017(10)
C00E 0.0486(16) 0.0438(16) 0.0278(12) 0.0044(11) 0.0007(11) 0.0115(13)
C00F 0.0459(15) 0.0341(15) 0.0367(13) 0.0080(11) 0.0053(11) 0.0124(12)
C00G 0.0396(14) 0.0477(16) 0.0373(14) 0.0101(12) 0.0062(11) -0.0021(12)
C00H 0.0540(17) 0.0462(17) 0.0374(14) 0.0040(12) 0.0006(13) 0.0165(14)
C00I 0.0425(16) 0.0496(18) 0.0505(17) 0.0044(15) -0.0107(13) -0.0129(13)
C00J 0.0434(17) 0.0443(17) 0.0469(16) 0.0021(13) 0.0030(12) 0.0104(13)
C00K 0.0409(16) 0.059(2) 0.066(2) 0.0113(17) 0.0074(15) 0.0129(15)
C00L 0.0377(16) 0.064(2) 0.062(2) 0.0162(18) -0.0097(14) -0.0125(15)
C00M 0.066(2) 0.056(2) 0.0414(15) 0.0059(14) 0.0145(15) 0.0277(17)
C00N 0.056(2) 0.062(2) 0.0562(19) 0.0147(17) 0.0199(16) 0.0278(17)
C00O 0.0383(15) 0.063(2) 0.0519(17) 0.0196(16) 0.0064(13) -0.0031(14)

loop_
_atom_type_symbol
_atom_type_description
_atom_type_scat_dispersion_real
_atom_type_scat_dispersion_imag
_atom_type_scat_source
Fe Fe 0.3265 0.6960 'International Tables Vol C Tables 4.2.6.8 and 6.1.1.4'
C C 0.0024 0.0013 'International Tables Vol C Tables 4.2.6.8 and 6.1.1.4'
H H 0.0000 0.0000 'International Tables Vol C Tables 4.2.6.8 and 6.1.1.4'
N N 0.0049 0.0027 'International Tables Vol C Tables 4.2.6.8 and 6.1.1.4'
S S 0.1051 0.1002 'International Tables Vol C Tables 4.2.6.8 and 6.1.1.4'

loop_
_geom_angle_atom_site_label_1
_geom_angle_atom_site_label_2
_geom_angle_atom_site_label_3
_geom_angle
_geom_angle_site_symmetry_1
_geom_angle_site_symmetry_3
_geom_angle_publ_flag
N004 Fe01 N004 88.01(13) . 2_665 ?
N004 Fe01 N005 90.90(9) . 2_665 ?
N004 Fe01 N005 93.29(10) 2_665 2_665 ?
N004 Fe01 N005 93.29(10) . . ?
N004 Fe01 N005 90.90(9) 2_665 . ?
N005 Fe01 N005 174.18(12) 2_665 . ?
N004 Fe01 N003 93.14(9) . 2_665 ?
N004 Fe01 N003 173.94(9) 2_665 2_665 ?
N005 Fe01 N003 80.74(9) 2_665 2_665 ?
N005 Fe01 N003 94.98(9) . 2_665 ?
N004 Fe01 N003 173.94(9) . . ?
N004 Fe01 N003 93.14(9) 2_665 . ?
N005 Fe01 N003 94.98(9) 2_665 . ?
N005 Fe01 N003 80.74(9) . . ?
N003 Fe01 N003 86.34(12) 2_665 . ?
C009 N003 C006 118.7(2) . . ?
C009 N003 Fe01 115.10(18) . . ?
C006 N003 Fe01 125.69(17) . . ?
C00D N004 Fe01 173.1(2) . . ?
C00G N005 C008 118.0(2) . . ?
C00G N005 Fe01 127.5(2) . . ?
C008 N005 Fe01 114.47(18) . . ?
C00A C006 C007 119.8(2) . . ?
C00A C006 N003 120.3(2) . . ?
C007 C006 N003 119.9(2) . . ?
C00C C007 C006 119.5(2) . . ?
N005 C008 C00I 122.7(3) . . ?
N005 C008 C009 113.1(2) . . ?
C00I C008 C009 124.3(3) . . ?
N003 C009 C008 116.4(2) . . ?
C00E C00A C006 120.0(2) . . ?
C00E C00B C00C 117.7(2) . . ?
C00E C00B C00F 121.5(2) . . ?
C00C C00B C00F 120.8(2) . . ?
C007 C00C C00B 121.6(2) . . ?
N004 C00D S002 178.5(3) . . ?
C00A C00E C00B 121.4(2) . . ?
C00H C00F C00J 118.2(3) . . ?
C00H C00F C00B 119.8(3) . . ?
C00J C00F C00B 122.0(3) . . ?
N005 C00G C00O 121.9(3) . . ?
C00F C00H C00M 121.0(3) . . ?
C00L C00I C008 118.8(3) . . ?
C00F C00J C00K 120.9(3) . . ?
C00N C00K C00J 120.0(3) . . ?
C00I C00L C00O 118.6(3) . . ?
C00N C00M C00H 120.0(3) . . ?
C00M C00N C00K 119.8(3) . . ?
C00G C00O C00L 120.0(3) . . ?

loop_
_geom_bond_atom_site_label_1
_geom_bond_atom_site_label_2
_geom_bond_distance
_geom_bond_site_symmetry_2
_geom_bond_publ_flag
Fe01 N004 1.939(2) . ?
Fe01 N004 1.939(2) 2_665 ?
Fe01 N005 1.964(2) 2_665 ?
Fe01 N005 1.964(2) . ?
Fe01 N003 1.968(2) 2_665 ?
Fe01 N003 1.968(2) . ?
S002 C00D 1.636(3) . ?
N003 C009 1.285(3) . ?
N003 C006 1.431(3) . ?
N004 C00D 1.153(3) . ?
N005 C00G 1.347(3) . ?
N005 C008 1.351(3) . ?
C006 C00A 1.384(3) . ?
C006 C007 1.391(4) . ?
C007 C00C 1.380(4) . ?
C008 C00I 1.389(4) . ?
C008 C009 1.444(4) . ?
C00A C00E 1.380(4) . ?
C00B C00E 1.391(4) . ?
C00B C00C 1.395(4) . ?
C00B C00F 1.488(4) . ?
C00F C00H 1.389(4) . ?
C00F C00J 1.390(4) . ?
C00G C00O 1.377(4) . ?
C00H C00M 1.393(4) . ?
C00I C00L 1.380(5) . ?
C00J C00K 1.392(4) . ?
C00K C00N 1.382(5) . ?
C00L C00O 1.382(5) . ?
C00M C00N 1.378(5) . ?
